data_7013354
loop_
_publ_author_name
'Marilyn M. Olmstead'
'Ana de Bettencourt-Dias'
'Hon Man Lee'
'David Pham'
'Alan L. Balch'

_publ_section_title
;
 Interactions of metalloporphyrins as donors with the electron
 acceptors C60, tetracyanoquinomethane (TCNQ) and
 trinitrofluorenylidenemalonitrile
;
_journal_issue 16
_journal_name_full 'Dalton Trans.'
_journal_page_first 3227
_journal_page_last 3232
_journal_paper_doi 10.1039/b306714a
_journal_year 2003
_chemical_formula_sum 'C52 H48 Co N9 O6'
_chemical_formula_weight 953.92
_chemical_name_common TNFM$.!Co(OEP)
_space_group_IT_number 14
_symmetry_cell_setting monoclinic
_symmetry_space_group_name_Hall '-P 2ybc'
_symmetry_space_group_name_H-M 'P 1 21/c 1'
_atom_sites_solution_hydrogens geom
_atom_sites_solution_primary direct
_atom_sites_solution_secondary difmap
_audit_creation_method SHELXL-97
_cell_angle_alpha 90.00
_cell_angle_beta 101.873(2)
_cell_angle_gamma 90.00
_cell_formula_units_Z 4
_cell_length_a 13.2190(10)
_cell_length_b 22.5632(17)
_cell_length_c 15.0954(11)
_cell_measurement_reflns_used 4158
_cell_measurement_temperature 91(2)
_cell_measurement_theta_max 30.4
_cell_measurement_theta_min 2.4
_cell_volume 4406.1(6)
_computing_cell_refinement 'Bruker SAINT'
_computing_data_collection 'Bruker SMART'
_computing_data_reduction 'Bruker SAINT'
_computing_molecular_graphics 'SHELXTL 5, XP (Sheldrick, 1994)'
_computing_publication_material 'SHELXL-97 (Sheldrick, 1997)'
_computing_structure_refinement 'SHELXL-97 (Sheldrick, 1997)'
_computing_structure_solution 'SHELXS-97 (Sheldrick, 1990)'
_diffrn_ambient_temperature 91(2)
_diffrn_detector_area_resol_mean 8.3
_diffrn_measured_fraction_theta_full 0.998
_diffrn_measured_fraction_theta_max 0.998
_diffrn_measurement_device_type 'Bruker SMART 1000'
_diffrn_measurement_method \w
_diffrn_radiation_monochromator graphite
_diffrn_radiation_source 'normal-focus sealed tube'
_diffrn_radiation_type MoK\a
_diffrn_radiation_wavelength 0.71073
_diffrn_reflns_av_R_equivalents 0.10
_diffrn_reflns_av_sigmaI/netI 0.10
_diffrn_reflns_limit_h_max 16
_diffrn_reflns_limit_h_min -17
_diffrn_reflns_limit_k_max 29
_diffrn_reflns_limit_k_min -29
_diffrn_reflns_limit_l_max 19
_diffrn_reflns_limit_l_min -19
_diffrn_reflns_number 41106
_diffrn_reflns_theta_full 27.48
_diffrn_reflns_theta_max 27.48
_diffrn_reflns_theta_min 1.65
_exptl_absorpt_coefficient_mu 0.455
_exptl_absorpt_correction_T_max 0.9602
_exptl_absorpt_correction_T_min 0.7124
_exptl_absorpt_correction_type multi-scan
_exptl_absorpt_process_details 'SADABS (Sheldrick, 2000)'
_exptl_crystal_colour black
_exptl_crystal_density_diffrn 1.438
_exptl_crystal_density_method 'not measured'
_exptl_crystal_description needle
_exptl_crystal_F_000 1992
_exptl_crystal_size_max 0.80
_exptl_crystal_size_mid 0.09
_exptl_crystal_size_min 0.09
_refine_diff_density_max 0.512
_refine_diff_density_min -0.525
_refine_diff_density_rms 0.074
_refine_ls_extinction_method none
_refine_ls_goodness_of_fit_ref 0.895
_refine_ls_hydrogen_treatment mixed
_refine_ls_matrix_type full
_refine_ls_number_parameters 652
_refine_ls_number_reflns 10084
_refine_ls_number_restraints 3
_refine_ls_restrained_S_all 0.895
_refine_ls_R_factor_all 0.1277
_refine_ls_R_factor_gt 0.0499
_refine_ls_shift/su_max 0.000
_refine_ls_shift/su_mean 0.000
_refine_ls_structure_factor_coef Fsqd
_refine_ls_weighting_details 'calc w=1/[\s^2^(Fo^2^)+(0.0661P)^2^+0.0000P] where P=(Fo^2^+2Fc^2^)/3'
_refine_ls_weighting_scheme calc
_refine_ls_wR_factor_gt 0.1138
_refine_ls_wR_factor_ref 0.1390
_reflns_number_gt 4933
_reflns_number_total 10084
_reflns_threshold_expression I>2\s(I)
_cod_data_source_file b306714a.txt
_cod_data_source_block ab028
_cod_original_sg_symbol_H-M 'P 21/c'
_cod_database_code 7013354

loop_
_symmetry_equiv_pos_as_xyz
'x, y, z'
'-x, y+1/2, -z+1/2'
'-x, -y, -z'
'x, -y-1/2, z-1/2'

loop_
_atom_site_label
_atom_site_type_symbol
_atom_site_fract_x
_atom_site_fract_y
_atom_site_fract_z
_atom_site_U_iso_or_equiv
_atom_site_adp_type
_atom_site_occupancy
_atom_site_symmetry_multiplicity
_atom_site_calc_flag
_atom_site_refinement_flags
_atom_site_disorder_assembly
_atom_site_disorder_group
Co1 Co 0.5000 0.5000 0.5000 0.01449(15) Uani 1 2 d S . .
N1 N 0.5004(2) 0.41309(11) 0.48857(17) 0.0144(6) Uani 1 1 d . . .
N2 N 0.4661(2) 0.50825(11) 0.36729(17) 0.0171(6) Uani 1 1 d . . .
C1 C 0.5196(3) 0.37095(14) 0.5568(2) 0.0190(8) Uani 1 1 d . . .
C2 C 0.5129(2) 0.31151(14) 0.5187(2) 0.0212(8) Uani 1 1 d . . .
C3 C 0.4909(2) 0.31778(14) 0.4276(2) 0.0189(7) Uani 1 1 d . . .
C4 C 0.4825(2) 0.38068(14) 0.4094(2) 0.0172(7) Uani 1 1 d . . .
C5 C 0.4604(2) 0.40393(14) 0.3240(2) 0.0183(8) Uani 1 1 d . . .
H5 H 0.4491 0.3768 0.2748 0.022 Uiso 1 1 calc R . .
C6 C 0.4532(3) 0.46358(14) 0.3034(2) 0.0190(7) Uani 1 1 d . . .
C7 C 0.4311(3) 0.48707(15) 0.2127(2) 0.0208(8) Uani 1 1 d . . .
C8 C 0.4311(3) 0.54702(15) 0.2207(2) 0.0218(8) Uani 1 1 d . . .
C9 C 0.4533(2) 0.55991(14) 0.3164(2) 0.0183(7) Uani 1 1 d . . .
C10 C 0.4603(2) 0.61653(14) 0.3525(2) 0.0187(8) Uani 1 1 d . . .
H10 H 0.4504 0.6490 0.3114 0.022 Uiso 1 1 calc R . .
C11 C 0.5267(3) 0.25513(14) 0.5730(2) 0.0246(8) Uani 1 1 d . . .
H11A H 0.5739 0.2628 0.6319 0.029 Uiso 1 1 calc R . .
H11B H 0.5598 0.2251 0.5405 0.029 Uiso 1 1 calc R . .
C12 C 0.4259(3) 0.23016(15) 0.5903(3) 0.0331(9) Uani 1 1 d . . .
H12A H 0.3929 0.2595 0.6230 0.050 Uiso 1 1 calc R . .
H12B H 0.4400 0.1939 0.6265 0.050 Uiso 1 1 calc R . .
H12C H 0.3798 0.2209 0.5323 0.050 Uiso 1 1 calc R . .
C13 C 0.4721(3) 0.27062(14) 0.3566(2) 0.0263(8) Uani 1 1 d . . .
H13A H 0.5064 0.2335 0.3819 0.032 Uiso 1 1 calc R . .
H13B H 0.5032 0.2829 0.3051 0.032 Uiso 1 1 calc R . .
C14 C 0.3569(3) 0.25887(16) 0.3224(2) 0.0318(9) Uani 1 1 d . . .
H14A H 0.3261 0.2460 0.3730 0.048 Uiso 1 1 calc R . .
H14B H 0.3477 0.2278 0.2761 0.048 Uiso 1 1 calc R . .
H14C H 0.3229 0.2953 0.2962 0.048 Uiso 1 1 calc R . .
C15 C 0.4105(3) 0.45071(16) 0.1281(2) 0.0296(9) Uani 1 1 d . . .
H15A H 0.4597 0.4171 0.1352 0.035 Uiso 1 1 calc R . .
H15B H 0.4225 0.4753 0.0770 0.035 Uiso 1 1 calc R . .
C16 C 0.2998(3) 0.42646(19) 0.1056(3) 0.0457(11) Uani 1 1 d . . .
H16A H 0.2865 0.4034 0.1570 0.068 Uiso 1 1 calc R . .
H16B H 0.2914 0.4010 0.0520 0.068 Uiso 1 1 calc R . .
H16C H 0.2509 0.4595 0.0934 0.068 Uiso 1 1 calc R . .
C17 C 0.4161(3) 0.59154(15) 0.1444(2) 0.0279(9) Uani 1 1 d . . .
H17A H 0.3908 0.6292 0.1654 0.033 Uiso 1 1 calc R . .
H17B H 0.3627 0.5766 0.0934 0.033 Uiso 1 1 calc R . .
C18 C 0.5156(3) 0.60333(16) 0.1110(3) 0.0351(9) Uani 1 1 d . . .
H18A H 0.5664 0.6221 0.1594 0.053 Uiso 1 1 calc R . .
H18B H 0.5009 0.6297 0.0583 0.053 Uiso 1 1 calc R . .
H18C H 0.5435 0.5658 0.0938 0.053 Uiso 1 1 calc R . .
O1A O 0.3239(3) 0.53657(19) 0.8383(3) 0.0342(12) Uani 0.592(4) 1 d PD A 1
O2A O 0.3589(4) 0.6178(2) 0.7771(4) 0.0353(13) Uani 0.592(4) 1 d PD A 1
N5A N 0.3256(4) 0.5666(2) 0.7697(3) 0.0249(12) Uani 0.592(4) 1 d PD A 1
O1B O 0.2885(5) 0.7382(3) 0.7480(4) 0.044(2) Uani 0.408(4) 1 d PD A 2
O2B O 0.3475(6) 0.6498(4) 0.7570(5) 0.041(2) Uani 0.408(4) 1 d PD A 2
N5B N 0.2996(5) 0.6904(3) 0.7116(5) 0.0225(17) Uani 0.408(4) 1 d PD A 2
O3 O 0.29971(19) 0.35808(10) 0.67082(16) 0.0298(6) Uani 1 1 d . . .
O4 O 0.2621(2) 0.35753(11) 0.52335(17) 0.0322(7) Uani 1 1 d . . .
O5 O 0.1842(3) 0.80315(12) 0.35946(19) 0.0582(9) Uani 1 1 d . . .
O6 O 0.2415(3) 0.84555(12) 0.4865(2) 0.0653(11) Uani 1 1 d . . .
N6 N 0.2792(2) 0.38335(12) 0.5974(2) 0.0259(7) Uani 1 1 d . . .
N7 N 0.1982(2) 0.45613(14) 0.2900(2) 0.0324(8) Uani 1 1 d . A .
N8 N 0.1828(3) 0.63922(13) 0.2155(2) 0.0359(8) Uani 1 1 d . A .
N9 N 0.2190(2) 0.80147(13) 0.4403(2) 0.0339(8) Uani 1 1 d . . .
C37 C 0.2672(3) 0.68766(15) 0.6219(2) 0.0283(8) Uani 1 1 d . . .
C38 C 0.2616(2) 0.63496(15) 0.5723(2) 0.0231(8) Uani 1 1 d . A .
C39 C 0.2712(2) 0.57069(14) 0.5967(2) 0.0200(7) Uani 1 1 d . . .
C40 C 0.2930(3) 0.54010(15) 0.6783(2) 0.0249(8) Uani 1 1 d . A .
C41 C 0.2945(3) 0.47808(15) 0.6785(2) 0.0228(8) Uani 1 1 d . . .
H41 H 0.3089 0.4568 0.7340 0.027 Uiso 1 1 calc R A .
C42 C 0.2748(3) 0.44849(15) 0.5971(2) 0.0238(8) Uani 1 1 d . A .
C43 C 0.2546(2) 0.47661(16) 0.5130(2) 0.0244(8) Uani 1 1 d . . .
H43 H 0.2427 0.4549 0.4580 0.029 Uiso 1 1 calc R A .
C44 C 0.2527(3) 0.53792(16) 0.5142(2) 0.0247(8) Uani 1 1 d . A .
C45 C 0.2322(2) 0.57882(15) 0.4372(2) 0.0215(7) Uani 1 1 d . . .
C46 C 0.2394(2) 0.63930(14) 0.4758(2) 0.0215(8) Uani 1 1 d . A .
C47 C 0.2246(2) 0.69336(14) 0.4321(2) 0.0243(8) Uani 1 1 d . . .
H47 H 0.2091 0.6960 0.3679 0.029 Uiso 1 1 calc R A .
C48 C 0.2332(2) 0.74323(15) 0.4858(2) 0.0279(9) Uani 1 1 d . A .
C49 C 0.2533(3) 0.74144(15) 0.5790(2) 0.0283(8) Uani 1 1 d . A .
H49 H 0.2573 0.7771 0.6132 0.034 Uiso 1 1 calc R . .
C50 C 0.2124(3) 0.56425(15) 0.3474(2) 0.0236(8) Uani 1 1 d . A .
C51 C 0.2048(3) 0.50349(17) 0.3155(2) 0.0254(8) Uani 1 1 d . . .
C52 C 0.1952(3) 0.60676(16) 0.2753(2) 0.0277(8) Uani 1 1 d . . .
Co2 Co 0.0000 0.5000 0.5000 0.01284(15) Uani 1 2 d S . .
N3 N -0.0024(2) 0.41345(11) 0.48443(17) 0.0157(6) Uani 1 1 d . . .
N4 N 0.03078(19) 0.48955(11) 0.63213(16) 0.0140(6) Uani 1 1 d . . .
C19 C -0.0185(2) 0.38231(13) 0.4043(2) 0.0165(7) Uani 1 1 d . . .
C20 C -0.0100(2) 0.31902(14) 0.4200(2) 0.0170(7) Uani 1 1 d . . .
C21 C 0.0099(2) 0.31129(13) 0.5113(2) 0.0172(7) Uani 1 1 d . . .
C22 C 0.0152(2) 0.36970(13) 0.5504(2) 0.0150(7) Uani 1 1 d . . .
C23 C 0.0348(2) 0.38109(13) 0.6423(2) 0.0163(7) Uani 1 1 d . . .
H23 H 0.0437 0.3480 0.6821 0.020 Uiso 1 1 calc R . .
C24 C 0.0424(2) 0.43701(14) 0.6807(2) 0.0161(7) Uani 1 1 d . . .
C25 C 0.0659(2) 0.44739(13) 0.7771(2) 0.0165(7) Uani 1 1 d . . .
C26 C 0.0714(2) 0.50746(14) 0.7879(2) 0.0184(7) Uani 1 1 d . . .
C27 C 0.0486(2) 0.53283(13) 0.6983(2) 0.0151(7) Uani 1 1 d . . .
C28 C 0.0423(2) 0.59304(13) 0.6809(2) 0.0176(7) Uani 1 1 d . . .
H28 H 0.0554 0.6192 0.7313 0.021 Uiso 1 1 calc R . .
C29 C -0.0131(3) 0.27333(14) 0.3476(2) 0.0223(8) Uani 1 1 d . . .
H29A H -0.0697 0.2826 0.2955 0.027 Uiso 1 1 calc R . .
H29B H -0.0269 0.2339 0.3712 0.027 Uiso 1 1 calc R . .
C30 C 0.0905(3) 0.27225(15) 0.3166(2) 0.0314(9) Uani 1 1 d . . .
H30A H 0.1023 0.3108 0.2905 0.047 Uiso 1 1 calc R . .
H30B H 0.0889 0.2412 0.2709 0.047 Uiso 1 1 calc R . .
H30C H 0.1466 0.2641 0.3687 0.047 Uiso 1 1 calc R . .
C31 C 0.0273(3) 0.25386(14) 0.5618(2) 0.0210(8) Uani 1 1 d . . .
H31A H -0.0130 0.2225 0.5244 0.025 Uiso 1 1 calc R . .
H31B H 0.0003 0.2575 0.6181 0.025 Uiso 1 1 calc R . .
C32 C 0.1402(3) 0.23460(15) 0.5866(2) 0.0280(8) Uani 1 1 d . . .
H32A H 0.1684 0.2321 0.5315 0.042 Uiso 1 1 calc R . .
H32B H 0.1449 0.1957 0.6160 0.042 Uiso 1 1 calc R . .
H32C H 0.1798 0.2636 0.6280 0.042 Uiso 1 1 calc R . .
C33 C 0.0865(3) 0.40073(14) 0.8490(2) 0.0207(8) Uani 1 1 d . . .
H33A H 0.0384 0.3672 0.8312 0.025 Uiso 1 1 calc R . .
H33B H 0.0734 0.4173 0.9063 0.025 Uiso 1 1 calc R . .
C34 C 0.1981(3) 0.37794(15) 0.8645(2) 0.0257(8) Uani 1 1 d . . .
H34A H 0.2119 0.3623 0.8076 0.039 Uiso 1 1 calc R . .
H34B H 0.2077 0.3464 0.9101 0.039 Uiso 1 1 calc R . .
H34C H 0.2459 0.4105 0.8858 0.039 Uiso 1 1 calc R . .
C35 C 0.0962(3) 0.54223(15) 0.8747(2) 0.0256(8) Uani 1 1 d . . .
H35A H 0.1400 0.5765 0.8664 0.031 Uiso 1 1 calc R . .
H35B H 0.1365 0.5168 0.9228 0.031 Uiso 1 1 calc R . .
C36 C -0.0002(3) 0.56481(18) 0.9059(2) 0.0402(10) Uani 1 1 d . . .
H36A H -0.0412 0.5896 0.8583 0.060 Uiso 1 1 calc R . .
H36B H 0.0208 0.5883 0.9612 0.060 Uiso 1 1 calc R . .
H36C H -0.0419 0.5310 0.9180 0.060 Uiso 1 1 calc R . .

loop_
_atom_site_aniso_label
_atom_site_aniso_U_11
_atom_site_aniso_U_22
_atom_site_aniso_U_33
_atom_site_aniso_U_23
_atom_site_aniso_U_13
_atom_site_aniso_U_12
Co1 0.0148(3) 0.0127(3) 0.0162(3) -0.0013(3) 0.0035(3) -0.0011(3)
N1 0.0091(14) 0.0155(14) 0.0198(15) -0.0015(12) 0.0063(12) 0.0001(11)
N2 0.0172(15) 0.0154(14) 0.0190(15) -0.0013(13) 0.0045(12) 0.0006(12)
C1 0.0162(18) 0.0144(17) 0.0276(19) 0.0027(16) 0.0072(16) -0.0002(14)
C2 0.0149(18) 0.0145(17) 0.035(2) -0.0006(15) 0.0067(17) -0.0004(14)
C3 0.0137(18) 0.0151(17) 0.0284(19) -0.0034(15) 0.0055(16) -0.0027(13)
C4 0.0125(18) 0.0165(17) 0.0240(19) -0.0041(15) 0.0071(16) -0.0004(13)
C5 0.0169(19) 0.0190(18) 0.0193(18) -0.0070(15) 0.0041(15) -0.0025(14)
C6 0.0139(18) 0.0226(18) 0.0210(18) -0.0055(15) 0.0045(15) -0.0017(14)
C7 0.0154(18) 0.030(2) 0.0172(18) -0.0017(15) 0.0030(15) -0.0002(14)
C8 0.022(2) 0.0254(19) 0.0192(18) 0.0019(16) 0.0068(16) 0.0010(15)
C9 0.0125(18) 0.0218(18) 0.0209(18) 0.0013(16) 0.0038(15) -0.0007(14)
C10 0.0162(18) 0.0192(18) 0.0210(18) 0.0058(15) 0.0042(16) 0.0014(14)
C11 0.025(2) 0.0151(17) 0.034(2) 0.0020(16) 0.0067(17) 0.0015(14)
C12 0.035(2) 0.0250(19) 0.042(2) 0.0106(17) 0.0139(19) 0.0000(16)
C13 0.028(2) 0.0172(17) 0.034(2) -0.0055(16) 0.0067(17) -0.0003(15)
C14 0.033(2) 0.0273(19) 0.035(2) -0.0115(17) 0.0061(18) -0.0107(16)
C15 0.040(2) 0.029(2) 0.0185(19) -0.0014(16) 0.0053(18) -0.0003(17)
C16 0.045(3) 0.056(3) 0.031(2) -0.016(2) -0.002(2) -0.008(2)
C17 0.035(2) 0.027(2) 0.0210(19) 0.0045(16) 0.0039(18) 0.0030(16)
C18 0.048(3) 0.028(2) 0.033(2) 0.0070(17) 0.016(2) 0.0049(18)
O1A 0.035(3) 0.042(3) 0.029(2) -0.002(2) 0.014(2) 0.002(2)
O2A 0.040(3) 0.026(3) 0.038(3) -0.006(3) 0.005(2) 0.001(3)
N5A 0.021(3) 0.028(3) 0.029(3) 0.003(2) 0.013(2) 0.002(2)
O1B 0.051(5) 0.038(4) 0.035(4) -0.009(3) -0.008(3) 0.014(3)
O2B 0.051(5) 0.042(5) 0.030(4) -0.010(4) 0.005(4) 0.002(5)
N5B 0.026(4) 0.016(3) 0.027(4) -0.004(3) 0.008(3) 0.003(3)
O3 0.0352(15) 0.0251(13) 0.0301(14) 0.0098(11) 0.0091(12) 0.0047(11)
O4 0.0373(17) 0.0270(14) 0.0314(15) 0.0009(12) 0.0049(14) -0.0004(12)
O5 0.089(3) 0.0311(16) 0.0415(17) 0.0103(14) -0.0178(18) -0.0121(16)
O6 0.097(3) 0.0185(14) 0.065(2) -0.0020(15) -0.020(2) -0.0042(16)
N6 0.0208(16) 0.0252(16) 0.0336(18) 0.0060(15) 0.0099(14) 0.0011(13)
N7 0.0347(19) 0.0301(18) 0.0311(18) -0.0013(15) 0.0041(15) 0.0008(15)
N8 0.041(2) 0.0311(17) 0.0370(19) 0.0100(16) 0.0120(17) 0.0044(15)
N9 0.0288(18) 0.0234(17) 0.046(2) 0.0033(16) -0.0010(16) -0.0011(13)
C37 0.0180(19) 0.0255(19) 0.038(2) -0.0017(17) -0.0013(17) -0.0010(15)
C38 0.0135(17) 0.0254(18) 0.031(2) 0.0024(16) 0.0055(15) 0.0001(14)
C39 0.0105(16) 0.0220(17) 0.0291(18) 0.0016(16) 0.0079(15) 0.0015(13)
C40 0.0210(19) 0.0237(19) 0.031(2) 0.0038(16) 0.0085(17) 0.0021(15)
C41 0.0198(19) 0.0245(19) 0.0262(19) 0.0055(16) 0.0097(16) 0.0027(14)
C42 0.0179(18) 0.0267(19) 0.0289(19) 0.0051(17) 0.0094(16) 0.0009(14)
C43 0.0153(18) 0.0255(17) 0.032(2) 0.0055(16) 0.0049(17) -0.0013(14)
C44 0.0159(18) 0.0260(18) 0.032(2) 0.0052(16) 0.0044(16) 0.0004(15)
C45 0.0131(17) 0.0210(17) 0.0322(19) 0.0066(16) 0.0084(15) 0.0004(13)
C46 0.0133(18) 0.0217(17) 0.031(2) 0.0003(15) 0.0076(17) -0.0012(14)
C47 0.0159(18) 0.0256(18) 0.0320(19) 0.0037(16) 0.0062(15) -0.0027(14)
C48 0.018(2) 0.0190(17) 0.045(2) 0.0082(16) 0.0010(17) -0.0001(13)
C49 0.0212(19) 0.0223(18) 0.039(2) -0.0045(17) 0.0000(17) -0.0022(14)
C50 0.0183(18) 0.0232(18) 0.031(2) 0.0048(16) 0.0085(16) -0.0009(14)
C51 0.0208(18) 0.030(2) 0.0255(19) 0.0042(18) 0.0042(15) 0.0025(16)
C52 0.023(2) 0.0262(19) 0.034(2) 0.0011(17) 0.0066(17) -0.0003(15)
Co2 0.0137(3) 0.0117(3) 0.0131(3) -0.0001(3) 0.0028(3) -0.0001(3)
N3 0.0144(15) 0.0148(14) 0.0186(15) 0.0003(12) 0.0049(13) -0.0018(11)
N4 0.0161(15) 0.0135(14) 0.0131(14) -0.0012(11) 0.0043(12) -0.0018(11)
C19 0.0159(19) 0.0136(16) 0.0207(18) -0.0014(15) 0.0051(15) 0.0005(13)
C20 0.0159(18) 0.0145(17) 0.0203(18) -0.0031(14) 0.0031(15) 0.0000(13)
C21 0.0156(18) 0.0116(15) 0.0249(19) -0.0014(15) 0.0051(15) 0.0008(14)
C22 0.0107(17) 0.0139(16) 0.0204(18) 0.0010(14) 0.0034(15) 0.0006(13)
C23 0.0148(18) 0.0139(16) 0.0217(18) 0.0024(15) 0.0072(15) 0.0004(13)
C24 0.0151(18) 0.0177(17) 0.0159(17) 0.0029(15) 0.0039(14) 0.0016(14)
C25 0.0141(17) 0.0186(17) 0.0173(17) 0.0000(14) 0.0046(14) -0.0005(13)
C26 0.0193(18) 0.0201(18) 0.0156(17) 0.0014(15) 0.0032(15) 0.0023(14)
C27 0.0138(17) 0.0176(17) 0.0145(17) -0.0040(14) 0.0048(14) 0.0018(13)
C28 0.0181(19) 0.0169(17) 0.0178(18) -0.0036(15) 0.0041(15) 0.0003(14)
C29 0.030(2) 0.0142(16) 0.0200(18) -0.0052(14) -0.0022(16) 0.0012(14)
C30 0.039(2) 0.0259(19) 0.030(2) -0.0067(16) 0.0089(18) 0.0072(16)
C31 0.0235(19) 0.0154(17) 0.0228(18) 0.0004(15) 0.0020(16) 0.0011(14)
C32 0.029(2) 0.0225(18) 0.033(2) 0.0043(16) 0.0082(17) 0.0081(15)
C33 0.027(2) 0.0186(17) 0.0157(17) 0.0024(14) 0.0035(16) -0.0010(14)
C34 0.029(2) 0.0269(18) 0.0201(17) 0.0055(15) 0.0020(16) 0.0023(15)
C35 0.042(2) 0.0204(17) 0.0136(17) -0.0025(15) 0.0045(17) 0.0018(16)
C36 0.053(3) 0.042(2) 0.027(2) -0.0064(19) 0.012(2) 0.013(2)

loop_
_atom_type_symbol
_atom_type_description
_atom_type_scat_dispersion_real
_atom_type_scat_dispersion_imag
_atom_type_scat_source
C C 0.0033 0.0016 'International Tables Vol C Tables 4.2.6.8 and 6.1.1.4'
H H 0.0000 0.0000 'International Tables Vol C Tables 4.2.6.8 and 6.1.1.4'
N N 0.0061 0.0033 'International Tables Vol C Tables 4.2.6.8 and 6.1.1.4'
O O 0.0106 0.0060 'International Tables Vol C Tables 4.2.6.8 and 6.1.1.4'
Co Co 0.3494 0.9721 'International Tables Vol C Tables 4.2.6.8 and 6.1.1.4'

loop_
_geom_angle_atom_site_label_1
_geom_angle_atom_site_label_2
_geom_angle_atom_site_label_3
_geom_angle
_geom_angle_site_symmetry_1
_geom_angle_site_symmetry_3
_geom_angle_publ_flag
N1 Co1 N1 180.00(15) . 3_666 ?
N1 Co1 N2 90.53(10) . . ?
N1 Co1 N2 89.47(10) 3_666 . ?
N1 Co1 N2 89.47(10) . 3_666 ?
N1 Co1 N2 90.53(10) 3_666 3_666 ?
N2 Co1 N2 180.000(1) . 3_666 ?
C4 N1 C1 104.6(2) . . ?
C4 N1 Co1 126.9(2) . . ?
C1 N1 Co1 128.4(2) . . ?
C6 N2 C9 104.0(3) . . ?
C6 N2 Co1 127.7(2) . . ?
C9 N2 Co1 128.3(2) . . ?
C10 C1 N1 124.7(3) 3_666 . ?
C10 C1 C2 124.6(3) 3_666 . ?
N1 C1 C2 110.6(3) . . ?
C3 C2 C1 106.7(3) . . ?
C3 C2 C11 128.2(3) . . ?
C1 C2 C11 125.0(3) . . ?
C2 C3 C4 106.7(3) . . ?
C2 C3 C13 128.6(3) . . ?
C4 C3 C13 124.6(3) . . ?
C5 C4 N1 125.4(3) . . ?
C5 C4 C3 123.3(3) . . ?
N1 C4 C3 111.3(3) . . ?
C4 C5 C6 125.3(3) . . ?
C5 C6 N2 124.1(3) . . ?
C5 C6 C7 124.3(3) . . ?
N2 C6 C7 111.5(3) . . ?
C8 C7 C6 106.6(3) . . ?
C8 C7 C15 128.2(3) . . ?
C6 C7 C15 125.1(3) . . ?
C7 C8 C9 106.6(3) . . ?
C7 C8 C17 126.7(3) . . ?
C9 C8 C17 126.6(3) . . ?
C10 C9 N2 124.5(3) . . ?
C10 C9 C8 124.3(3) . . ?
N2 C9 C8 111.2(3) . . ?
C1 C10 C9 124.5(3) 3_666 . ?
C2 C11 C12 113.2(3) . . ?
C3 C13 C14 111.9(3) . . ?
C7 C15 C16 112.5(3) . . ?
C8 C17 C18 112.4(3) . . ?
O2A N5A O1A 120.2(5) . . ?
O2A N5A C40 119.5(5) . . ?
O1A N5A C40 120.3(4) . . ?
O2B N5B O1B 119.7(7) . . ?
O2B N5B C37 123.2(6) . . ?
O1B N5B C37 116.7(6) . . ?
O3 N6 O4 124.2(3) . . ?
O3 N6 C42 117.9(3) . . ?
O4 N6 C42 117.9(3) . . ?
O5 N9 O6 123.3(3) . . ?
O5 N9 C48 118.8(3) . . ?
O6 N9 C48 118.0(3) . . ?
N5B C37 C49 114.9(4) . . ?
N5B C37 C38 123.6(4) . . ?
C49 C37 C38 120.9(3) . . ?
C37 C38 C46 117.7(3) . . ?
C37 C38 C39 134.5(3) . . ?
C46 C38 C39 107.9(3) . . ?
C40 C39 C44 118.9(3) . . ?
C40 C39 C38 133.8(3) . . ?
C44 C39 C38 107.3(3) . . ?
C39 C40 C41 120.0(3) . . ?
C39 C40 N5A 126.3(3) . . ?
C41 C40 N5A 113.5(4) . . ?
C42 C41 C40 118.9(3) . . ?
C41 C42 C43 123.9(3) . . ?
C41 C42 N6 118.9(3) . . ?
C43 C42 N6 117.2(3) . . ?
C44 C43 C42 116.3(3) . . ?
C43 C44 C39 121.9(3) . . ?
C43 C44 C45 128.4(4) . . ?
C39 C44 C45 109.7(3) . . ?
C50 C45 C44 127.0(3) . . ?
C50 C45 C46 126.6(3) . . ?
C44 C45 C46 106.4(3) . . ?
C47 C46 C38 121.8(3) . . ?
C47 C46 C45 129.4(3) . . ?
C38 C46 C45 108.7(3) . . ?
C48 C47 C46 117.0(3) . . ?
C49 C48 C47 123.5(3) . . ?
C49 C48 N9 118.7(3) . . ?
C47 C48 N9 117.8(3) . . ?
C37 C49 C48 119.1(3) . . ?
C45 C50 C52 124.1(3) . . ?
C45 C50 C51 122.9(3) . . ?
C52 C50 C51 113.0(3) . . ?
N7 C51 C50 179.4(4) . . ?
N8 C52 C50 177.4(4) . . ?
N3 Co2 N3 180.00(15) . 3_566 ?
N3 Co2 N4 90.17(10) . 3_566 ?
N3 Co2 N4 89.83(10) 3_566 3_566 ?
N3 Co2 N4 89.83(10) . . ?
N3 Co2 N4 90.17(10) 3_566 . ?
N4 Co2 N4 180.000(1) 3_566 . ?
C19 N3 C22 103.9(2) . . ?
C19 N3 Co2 127.4(2) . . ?
C22 N3 Co2 128.7(2) . . ?
C27 N4 C24 103.8(2) . . ?
C27 N4 Co2 128.1(2) . . ?
C24 N4 Co2 128.1(2) . . ?
N3 C19 C28 125.4(3) . 3_566 ?
N3 C19 C20 111.5(3) . . ?
C28 C19 C20 123.1(3) 3_566 . ?
C21 C20 C19 106.5(3) . . ?
C21 C20 C29 128.5(3) . . ?
C19 C20 C29 124.8(3) . . ?
C20 C21 C22 106.3(3) . . ?
C20 C21 C31 127.2(3) . . ?
C22 C21 C31 126.5(3) . . ?
C23 C22 N3 123.9(3) . . ?
C23 C22 C21 124.4(3) . . ?
N3 C22 C21 111.7(3) . . ?
C22 C23 C24 124.9(3) . . ?
C23 C24 N4 124.6(3) . . ?
C23 C24 C25 123.5(3) . . ?
N4 C24 C25 111.8(3) . . ?
C26 C25 C24 106.1(3) . . ?
C26 C25 C33 127.9(3) . . ?
C24 C25 C33 125.9(3) . . ?
C25 C26 C27 106.6(3) . . ?
C25 C26 C35 128.2(3) . . ?
C27 C26 C35 125.2(3) . . ?
N4 C27 C28 124.2(3) . . ?
N4 C27 C26 111.7(3) . . ?
C28 C27 C26 124.1(3) . . ?
C19 C28 C27 124.5(3) 3_566 . ?
C20 C29 C30 109.9(3) . . ?
C21 C31 C32 114.3(3) . . ?
C25 C33 C34 111.9(3) . . ?
C26 C35 C36 113.3(3) . . ?

loop_
_geom_bond_atom_site_label_1
_geom_bond_atom_site_label_2
_geom_bond_distance
_geom_bond_site_symmetry_2
_geom_bond_publ_flag
Co1 N1 1.969(2) . ?
Co1 N1 1.969(2) 3_666 ?
Co1 N2 1.970(3) . ?
Co1 N2 1.970(3) 3_666 ?
N1 C4 1.379(4) . ?
N1 C1 1.386(4) . ?
N2 C6 1.382(4) . ?
N2 C9 1.387(4) . ?
C1 C10 1.371(5) 3_666 ?
C1 C2 1.454(4) . ?
C2 C3 1.353(5) . ?
C2 C11 1.504(4) . ?
C3 C4 1.446(4) . ?
C3 C13 1.495(4) . ?
C4 C5 1.367(5) . ?
C5 C6 1.380(4) . ?
C6 C7 1.441(5) . ?
C7 C8 1.358(5) . ?
C7 C15 1.495(4) . ?
C8 C9 1.444(4) . ?
C8 C17 1.510(4) . ?
C9 C10 1.384(4) . ?
C10 C1 1.371(5) 3_666 ?
C11 C12 1.518(5) . ?
C13 C14 1.528(5) . ?
C15 C16 1.532(5) . ?
C17 C18 1.526(5) . ?
O1A N5A 1.242(6) . ?
O2A N5A 1.234(6) . ?
N5A C40 1.483(6) . ?
O1B N5B 1.233(8) . ?
O2B N5B 1.237(9) . ?
N5B C37 1.335(7) . ?
O3 N6 1.226(3) . ?
O4 N6 1.239(4) . ?
O5 N9 1.213(4) . ?
O6 N9 1.216(4) . ?
N6 C42 1.471(4) . ?
N7 C51 1.134(4) . ?
N8 C52 1.147(4) . ?
N9 C48 1.477(4) . ?
C37 C49 1.370(5) . ?
C37 C38 1.399(5) . ?
C38 C46 1.429(5) . ?
C38 C39 1.495(4) . ?
C39 C40 1.390(5) . ?
C39 C44 1.426(5) . ?
C40 C41 1.400(5) . ?
C41 C42 1.375(5) . ?
C42 C43 1.395(5) . ?
C43 C44 1.384(5) . ?
C44 C45 1.465(5) . ?
C45 C50 1.366(5) . ?
C45 C46 1.479(5) . ?
C46 C47 1.381(4) . ?
C47 C48 1.378(5) . ?
C48 C49 1.378(5) . ?
C50 C52 1.434(5) . ?
C50 C51 1.450(5) . ?
Co2 N3 1.966(2) . ?
Co2 N3 1.966(2) 3_566 ?
Co2 N4 1.966(2) 3_566 ?
Co2 N4 1.966(2) . ?
N3 C19 1.377(4) . ?
N3 C22 1.387(4) . ?
N4 C27 1.382(4) . ?
N4 C24 1.386(4) . ?
C19 C28 1.378(4) 3_566 ?
C19 C20 1.448(4) . ?
C20 C21 1.361(4) . ?
C20 C29 1.496(4) . ?
C21 C22 1.440(4) . ?
C21 C31 1.497(4) . ?
C22 C23 1.382(4) . ?
C23 C24 1.383(4) . ?
C24 C25 1.444(4) . ?
C25 C26 1.365(4) . ?
C25 C33 1.496(4) . ?
C26 C27 1.443(4) . ?
C26 C35 1.504(4) . ?
C27 C28 1.383(4) . ?
C28 C19 1.378(4) 3_566 ?
C29 C30 1.537(5) . ?
C31 C32 1.525(4) . ?
C33 C34 1.533(5) . ?
C35 C36 1.533(5) . ?
